data_7208962
loop_
_publ_author_name
'Yan, Zhiqing'
'Bolokowicz, Andrew J.'
'Collett, Teage K.'
'Reeb, Sarah A.'
'Wiseman, Joshua D.'
'Wheeler, Kraig A.'

_publ_section_title
;
 Solid-state photodimerization reactions of racemic and homochiral
 phenylalanine sulfonamidecinnamic acids
;
_journal_issue 1
_journal_name_full CrystEngComm
_journal_page_first 27
_journal_paper_doi 10.1039/c2ce26307f
_journal_volume 15
_journal_year 2013
_chemical_formula_moiety 'C18 H17 N O6 S'
_chemical_formula_sum 'C18 H17 N O6 S'
_chemical_formula_weight 375.39
_chemical_name_systematic
;
?
;
_space_group_IT_number 14
_symmetry_cell_setting monoclinic
_symmetry_space_group_name_Hall '-P 2yn'
_symmetry_space_group_name_H-M 'P 1 21/n 1'
_atom_sites_solution_hydrogens geom
_atom_sites_solution_primary direct
_atom_sites_solution_secondary difmap
_audit_creation_method SHELXL-97
_cell_angle_alpha 90.00
_cell_angle_beta 106.567(1)
_cell_angle_gamma 90.00
_cell_formula_units_Z 4
_cell_length_a 15.5367(3)
_cell_length_b 7.2065(1)
_cell_length_c 15.8326(3)
_cell_measurement_reflns_used 8176
_cell_measurement_temperature 100(2)
_cell_measurement_theta_max 67.004
_cell_measurement_theta_min 3.516
_cell_volume 1699.11(5)
_computing_cell_refinement APEX2
_computing_data_reduction
;
SAINT (Bruker, 2008) and XPREP (Bruker, 2008)
;
_computing_molecular_graphics 'XSEED (Barbour, 2001)'
_computing_publication_material 'XSEED (Barbour, 2001)'
_computing_structure_refinement 'SHELXL-97 (Sheldrick, 2008)'
_computing_structure_solution 'SHELXS-97 (Sheldrick, 2008)'
_diffrn_ambient_temperature 100(2)
_diffrn_detector_area_resol_mean 8.33
_diffrn_measured_fraction_theta_full 0.994
_diffrn_measured_fraction_theta_max 0.994
_diffrn_measurement_device_type 'Bruker APEXII CCD'
_diffrn_measurement_method 'phi and omega scans'
_diffrn_radiation_monochromator graphite
_diffrn_radiation_source 'fine-focus sealed tube'
_diffrn_radiation_type CuK\a
_diffrn_radiation_wavelength 1.54178
_diffrn_reflns_av_R_equivalents 0.0384
_diffrn_reflns_av_sigmaI/netI 0.0211
_diffrn_reflns_limit_h_max 18
_diffrn_reflns_limit_h_min -18
_diffrn_reflns_limit_k_max 7
_diffrn_reflns_limit_k_min -8
_diffrn_reflns_limit_l_max 18
_diffrn_reflns_limit_l_min -18
_diffrn_reflns_number 23203
_diffrn_reflns_theta_full 67.60
_diffrn_reflns_theta_max 67.60
_diffrn_reflns_theta_min 3.52
_exptl_absorpt_coefficient_mu 2.024
_exptl_absorpt_correction_T_max 0.8614
_exptl_absorpt_correction_T_min 0.4689
_exptl_absorpt_correction_type multi-scan
_exptl_absorpt_process_details 'SADABS (Bruker, 2010)'
_exptl_crystal_colour colorless
_exptl_crystal_density_diffrn 1.467
_exptl_crystal_density_method 'not measured'
_exptl_crystal_description 'transparent lathe'
_exptl_crystal_F_000 784
_exptl_crystal_size_max 0.44
_exptl_crystal_size_mid 0.38
_exptl_crystal_size_min 0.08
_refine_diff_density_max 0.481
_refine_diff_density_min -0.265
_refine_diff_density_rms 0.062
_refine_ls_extinction_method none
_refine_ls_goodness_of_fit_ref 1.075
_refine_ls_hydrogen_treatment mixed
_refine_ls_matrix_type full
_refine_ls_number_parameters 244
_refine_ls_number_reflns 3054
_refine_ls_number_restraints 0
_refine_ls_restrained_S_all 1.075
_refine_ls_R_factor_all 0.0487
_refine_ls_R_factor_gt 0.0435
_refine_ls_shift/su_max 0.000
_refine_ls_shift/su_mean 0.000
_refine_ls_structure_factor_coef Fsqd
_refine_ls_weighting_details 'calc w=1/[\s^2^(Fo^2^)+(0.0549P)^2^+1.5442P] where P=(Fo^2^+2Fc^2^)/3'
_refine_ls_weighting_scheme calc
_refine_ls_wR_factor_gt 0.1091
_refine_ls_wR_factor_ref 0.1129
_reflns_number_gt 2717
_reflns_number_total 3054
_reflns_threshold_expression >2sigma(I)
_cod_data_source_file c2ce26307f.txt
_cod_data_source_block kaw131
_cod_original_sg_symbol_H-M 'P 21/n'
_cod_database_code 7208962

loop_
_symmetry_equiv_pos_as_xyz
'x, y, z'
'-x+1/2, y+1/2, -z+1/2'
'-x, -y, -z'
'x-1/2, -y-1/2, z-1/2'

loop_
_atom_site_label
_atom_site_type_symbol
_atom_site_fract_x
_atom_site_fract_y
_atom_site_fract_z
_atom_site_U_iso_or_equiv
_atom_site_adp_type
_atom_site_occupancy
_atom_site_symmetry_multiplicity
_atom_site_calc_flag
_atom_site_refinement_flags
S1 S 0.45901(3) 0.21762(7) 0.58776(3) 0.02476(16) Uani 1 1 d .
O1 O -0.12848(11) 0.2220(2) 0.42690(10) 0.0331(4) Uani 1 1 d .
H4 H -0.185(2) 0.198(4) 0.4145(17) 0.040 Uiso 1 1 d .
O2 O -0.14028(10) 0.0475(2) 0.30709(10) 0.0321(4) Uani 1 1 d .
O3 O 0.31420(10) -0.0118(2) 0.73919(10) 0.0331(4) Uani 1 1 d .
H7 H 0.2551(19) -0.033(4) 0.7231(17) 0.040 Uiso 1 1 d .
O4 O 0.30583(10) -0.1636(2) 0.61344(10) 0.0327(4) Uani 1 1 d .
O5 O 0.48748(10) 0.3412(2) 0.66039(10) 0.0311(4) Uani 1 1 d .
O6 O 0.49820(10) 0.2295(2) 0.51604(10) 0.0315(4) Uani 1 1 d .
N1 N 0.47867(12) 0.0072(3) 0.62507(12) 0.0276(4) Uani 1 1 d .
H1 H 0.4734(17) -0.072(4) 0.5844(17) 0.033 Uiso 1 1 d .
C1 C -0.09500(14) 0.1366(3) 0.37015(14) 0.0264(5) Uani 1 1 d .
C2 C 0.00320(14) 0.1499(3) 0.38760(14) 0.0280(5) Uani 1 1 d .
H2 H 0.0294 0.1046 0.3443 0.034 Uiso 1 1 calc R
C3 C 0.05665(14) 0.2222(3) 0.46094(14) 0.0274(5) Uani 1 1 d .
H3 H 0.0282 0.2744 0.5012 0.033 Uiso 1 1 calc R
C4 C 0.15536(14) 0.2299(3) 0.48650(14) 0.0257(5) Uani 1 1 d .
C5 C 0.19966(14) 0.3194(3) 0.56487(14) 0.0275(5) Uani 1 1 d .
H5 H 0.1656 0.3775 0.5986 0.033 Uiso 1 1 calc R
C6 C 0.29265(14) 0.3251(3) 0.59429(14) 0.0263(5) Uani 1 1 d .
H6 H 0.3225 0.3871 0.6475 0.032 Uiso 1 1 calc R
C7 C 0.34104(13) 0.2385(3) 0.54444(14) 0.0240(4) Uani 1 1 d .
C8 C 0.29859(14) 0.1507(3) 0.46502(14) 0.0264(5) Uani 1 1 d .
H8 H 0.3329 0.0939 0.4312 0.032 Uiso 1 1 calc R
C9 C 0.20587(14) 0.1473(3) 0.43627(14) 0.0271(5) Uani 1 1 d .
H9 H 0.1762 0.0886 0.3821 0.033 Uiso 1 1 calc R
C10 C 0.34795(14) -0.0789(3) 0.67889(14) 0.0273(5) Uani 1 1 d .
C11 C 0.44961(14) -0.0505(3) 0.70059(14) 0.0274(5) Uani 1 1 d .
H11 H 0.4685 0.0454 0.7479 0.033 Uiso 1 1 calc R
C12 C 0.49204(14) -0.2367(3) 0.73651(16) 0.0311(5) Uani 1 1 d .
H12A H 0.4644 -0.2807 0.7820 0.037 Uiso 1 1 calc R
H12B H 0.4777 -0.3286 0.6880 0.037 Uiso 1 1 calc R
C13 C 0.59307(14) -0.2300(3) 0.77623(14) 0.0247(4) Uani 1 1 d .
C14 C 0.63016(15) -0.1543(3) 0.85954(14) 0.0293(5) Uani 1 1 d .
H14 H 0.5919 -0.1041 0.8910 0.035 Uiso 1 1 calc R
C15 C 0.72215(15) -0.1515(3) 0.89705(15) 0.0315(5) Uani 1 1 d .
H15 H 0.7468 -0.0990 0.9539 0.038 Uiso 1 1 calc R
C16 C 0.77829(14) -0.2254(3) 0.85173(15) 0.0310(5) Uani 1 1 d .
H16 H 0.8415 -0.2229 0.8773 0.037 Uiso 1 1 calc R
C17 C 0.74235(15) -0.3026(3) 0.76949(15) 0.0302(5) Uani 1 1 d .
H17 H 0.7809 -0.3540 0.7386 0.036 Uiso 1 1 calc R
C18 C 0.64990(15) -0.3052(3) 0.73182(14) 0.0285(5) Uani 1 1 d .
H18 H 0.6255 -0.3590 0.6752 0.034 Uiso 1 1 calc R

loop_
_atom_site_aniso_label
_atom_site_aniso_U_11
_atom_site_aniso_U_22
_atom_site_aniso_U_33
_atom_site_aniso_U_23
_atom_site_aniso_U_13
_atom_site_aniso_U_12
S1 0.0183(3) 0.0270(3) 0.0284(3) -0.0016(2) 0.0058(2) -0.00103(19)
O1 0.0212(8) 0.0435(10) 0.0346(9) -0.0065(7) 0.0078(7) -0.0009(7)
O2 0.0228(7) 0.0421(9) 0.0318(8) -0.0044(7) 0.0083(6) -0.0016(7)
O3 0.0208(8) 0.0466(10) 0.0321(8) 0.0007(7) 0.0080(6) 0.0008(7)
O4 0.0221(8) 0.0431(9) 0.0327(8) -0.0021(7) 0.0074(6) -0.0012(7)
O5 0.0236(7) 0.0354(9) 0.0322(8) -0.0053(7) 0.0046(6) -0.0009(6)
O6 0.0242(7) 0.0384(9) 0.0332(9) -0.0045(7) 0.0106(6) -0.0022(6)
N1 0.0226(9) 0.0321(11) 0.0282(10) -0.0040(8) 0.0074(7) 0.0013(7)
C1 0.0237(11) 0.0292(11) 0.0269(11) 0.0042(9) 0.0081(9) 0.0021(9)
C2 0.0243(11) 0.0311(12) 0.0298(11) 0.0007(9) 0.0099(9) 0.0006(9)
C3 0.0259(11) 0.0286(11) 0.0290(11) 0.0026(9) 0.0100(9) 0.0025(9)
C4 0.0231(10) 0.0265(11) 0.0269(11) 0.0040(8) 0.0060(8) 0.0010(8)
C5 0.0259(11) 0.0297(12) 0.0282(11) 0.0008(9) 0.0097(9) 0.0030(9)
C6 0.0256(11) 0.0280(11) 0.0244(10) -0.0006(9) 0.0056(8) -0.0001(9)
C7 0.0188(10) 0.0243(11) 0.0279(11) 0.0023(8) 0.0050(8) 0.0002(8)
C8 0.0257(11) 0.0269(11) 0.0278(11) -0.0023(9) 0.0096(8) -0.0007(9)
C9 0.0254(11) 0.0286(11) 0.0258(10) -0.0021(9) 0.0048(8) -0.0028(9)
C10 0.0236(11) 0.0302(12) 0.0268(11) 0.0057(9) 0.0049(9) 0.0013(9)
C11 0.0214(10) 0.0316(12) 0.0280(11) 0.0020(9) 0.0052(8) 0.0005(9)
C12 0.0229(11) 0.0287(12) 0.0397(13) 0.0015(10) 0.0059(9) -0.0013(9)
C13 0.0213(10) 0.0213(10) 0.0304(11) 0.0053(8) 0.0057(8) -0.0002(8)
C14 0.0290(11) 0.0295(12) 0.0317(11) 0.0014(9) 0.0122(9) 0.0030(9)
C15 0.0339(12) 0.0300(12) 0.0270(11) 0.0001(9) 0.0027(9) -0.0019(9)
C16 0.0198(10) 0.0290(12) 0.0408(13) 0.0076(10) 0.0034(9) -0.0007(9)
C17 0.0277(11) 0.0289(12) 0.0377(12) 0.0031(9) 0.0150(9) 0.0036(9)
C18 0.0297(11) 0.0283(12) 0.0260(11) -0.0004(9) 0.0059(9) -0.0004(9)

loop_
_atom_type_symbol
_atom_type_description
_atom_type_scat_dispersion_real
_atom_type_scat_dispersion_imag
_atom_type_scat_source
C C 0.0181 0.0091 'International Tables Vol C Tables 4.2.6.8 and 6.1.1.4'
H H 0.0000 0.0000 'International Tables Vol C Tables 4.2.6.8 and 6.1.1.4'
N N 0.0311 0.0180 'International Tables Vol C Tables 4.2.6.8 and 6.1.1.4'
O O 0.0492 0.0322 'International Tables Vol C Tables 4.2.6.8 and 6.1.1.4'
S S 0.3331 0.5567 'International Tables Vol C Tables 4.2.6.8 and 6.1.1.4'

loop_
_geom_angle_atom_site_label_1
_geom_angle_atom_site_label_2
_geom_angle_atom_site_label_3
_geom_angle
O5 S1 O6 119.86(9)
O5 S1 N1 107.92(10)
O6 S1 N1 105.37(10)
O5 S1 C7 108.00(9)
O6 S1 C7 108.32(10)
N1 S1 C7 106.66(10)
C1 O1 H4 109.1(18)
C10 O3 H7 108.8(17)
C11 N1 S1 119.74(15)
C11 N1 H1 116.5(18)
S1 N1 H1 112.7(18)
O2 C1 O1 123.74(19)
O2 C1 C2 120.64(19)
O1 C1 C2 115.61(19)
C3 C2 C1 123.1(2)
C3 C2 H2 118.5
C1 C2 H2 118.5
C2 C3 C4 126.8(2)
C2 C3 H3 116.6
C4 C3 H3 116.6
C5 C4 C9 119.23(19)
C5 C4 C3 118.27(19)
C9 C4 C3 122.48(19)
C6 C5 C4 121.0(2)
C6 C5 H5 119.5
C4 C5 H5 119.5
C7 C6 C5 118.60(19)
C7 C6 H6 120.7
C5 C6 H6 120.7
C6 C7 C8 121.65(19)
C6 C7 S1 119.21(16)
C8 C7 S1 118.81(16)
C9 C8 C7 119.06(19)
C9 C8 H8 120.5
C7 C8 H8 120.5
C8 C9 C4 120.41(19)
C8 C9 H9 119.8
C4 C9 H9 119.8
O4 C10 O3 125.19(19)
O4 C10 C11 121.78(19)
O3 C10 C11 112.95(18)
N1 C11 C12 110.76(18)
N1 C11 C10 113.32(17)
C12 C11 C10 105.87(17)
N1 C11 H11 108.9
C12 C11 H11 108.9
C10 C11 H11 108.9
C13 C12 C11 114.27(18)
C13 C12 H12A 108.7
C11 C12 H12A 108.7
C13 C12 H12B 108.7
C11 C12 H12B 108.7
H12A C12 H12B 107.6
C18 C13 C14 118.85(19)
C18 C13 C12 120.72(19)
C14 C13 C12 120.39(19)
C15 C14 C13 120.7(2)
C15 C14 H14 119.6
C13 C14 H14 119.6
C14 C15 C16 119.9(2)
C14 C15 H15 120.0
C16 C15 H15 120.0
C17 C16 C15 119.9(2)
C17 C16 H16 120.0
C15 C16 H16 120.0
C16 C17 C18 120.1(2)
C16 C17 H17 119.9
C18 C17 H17 119.9
C13 C18 C17 120.5(2)
C13 C18 H18 119.8
C17 C18 H18 119.8

loop_
_geom_bond_atom_site_label_1
_geom_bond_atom_site_label_2
_geom_bond_distance
S1 O5 1.4218(16)
S1 O6 1.4358(15)
S1 N1 1.624(2)
S1 C7 1.771(2)
O1 C1 1.313(3)
O1 H4 0.87(3)
O2 C1 1.226(3)
O3 C10 1.306(3)
O3 H7 0.89(3)
O4 C10 1.220(3)
N1 C11 1.454(3)
N1 H1 0.85(3)
C1 C2 1.474(3)
C2 C3 1.326(3)
C2 H2 0.9500
C3 C4 1.471(3)
C3 H3 0.9500
C4 C5 1.394(3)
C4 C9 1.399(3)
C5 C6 1.386(3)
C5 H5 0.9500
C6 C7 1.384(3)
C6 H6 0.9500
C7 C8 1.394(3)
C8 C9 1.382(3)
C8 H8 0.9500
C9 H9 0.9500
C10 C11 1.531(3)
C11 C12 1.531(3)
C11 H11 1.0000
C12 C13 1.516(3)
C12 H12A 0.9900
C12 H12B 0.9900
C13 C18 1.386(3)
C13 C14 1.391(3)
C14 C15 1.383(3)
C14 H14 0.9500
C15 C16 1.384(3)
C15 H15 0.9500
C16 C17 1.379(3)
C16 H16 0.9500
C17 C18 1.389(3)
C17 H17 0.9500
C18 H18 0.9500

loop_
_geom_hbond_atom_site_label_D
_geom_hbond_atom_site_label_H
_geom_hbond_atom_site_label_A
_geom_hbond_distance_DH
_geom_hbond_distance_HA
_geom_hbond_distance_DA
_geom_hbond_angle_DHA
_geom_hbond_site_symmetry_A
O1 H4 O4 0.87(3) 1.81(3) 2.678(2) 176(3) 3_556
O3 H7 O2 0.89(3) 1.71(3) 2.603(2) 174(3) 3_556
N1 H1 O6 0.85(3) 2.10(3) 2.914(2) 161(2) 3_656

loop_
_geom_torsion_atom_site_label_1
_geom_torsion_atom_site_label_2
_geom_torsion_atom_site_label_3
_geom_torsion_atom_site_label_4
_geom_torsion
O5 S1 N1 C11 49.15(18)
O6 S1 N1 C11 178.32(15)
C7 S1 N1 C11 -66.69(18)
O2 C1 C2 C3 -170.4(2)
O1 C1 C2 C3 8.2(3)
C1 C2 C3 C4 175.6(2)
C2 C3 C4 C5 177.2(2)
C2 C3 C4 C9 -4.4(4)
C9 C4 C5 C6 -1.1(3)
C3 C4 C5 C6 177.45(19)
C4 C5 C6 C7 -0.5(3)
C5 C6 C7 C8 1.6(3)
C5 C6 C7 S1 -171.76(16)
O5 S1 C7 C6 -15.5(2)
O6 S1 C7 C6 -146.69(17)
N1 S1 C7 C6 100.33(18)
O5 S1 C7 C8 171.00(16)
O6 S1 C7 C8 39.8(2)
N1 S1 C7 C8 -73.22(19)
C6 C7 C8 C9 -1.2(3)
S1 C7 C8 C9 172.21(16)
C7 C8 C9 C4 -0.4(3)
C5 C4 C9 C8 1.5(3)
C3 C4 C9 C8 -176.9(2)
S1 N1 C11 C12 -167.82(14)
S1 N1 C11 C10 73.4(2)
O4 C10 C11 N1 45.6(3)
O3 C10 C11 N1 -137.6(2)
O4 C10 C11 C12 -76.0(3)
O3 C10 C11 C12 100.8(2)
N1 C11 C12 C13 66.4(2)
C10 C11 C12 C13 -170.37(18)
C11 C12 C13 C18 -105.8(2)
C11 C12 C13 C14 76.7(3)
C18 C13 C14 C15 0.9(3)
C12 C13 C14 C15 178.5(2)
C13 C14 C15 C16 -0.3(3)
C14 C15 C16 C17 -0.4(3)
C15 C16 C17 C18 0.4(3)
C14 C13 C18 C17 -0.9(3)
C12 C13 C18 C17 -178.5(2)
C16 C17 C18 C13 0.2(3)
